data_4315086
loop_
_publ_author_name
'Alexandra G. Trambitas'
'Tarun K. Panda'
'Jelena Jenter'
'Peter W. Roesky'
'Constantin Daniliuc'
'Cristian G. Hrib'
'Peter G. Jones'
'Matthias Tamm'

_publ_contact_author
;
        Peter G. Jones
        Institut f\"ur Anorganische und Analytische Chemie
        Technische Universit\"at Braunschweig
        Postfach 3329
        38023 Braunschweig
        Germany
;
_publ_contact_author_email p.jones@tu-bs.de
_publ_contact_author_fax '049 531 391-5387'
_publ_contact_author_phone '049 531 391-5382'
_publ_section_title
;
 Rare-Earth Metal Alkyl, Amido, and Cyclopentadienyl Complexes Supported
 by Imidazolin-2-iminato Ligands: Synthesis, Structural Characterization,
 and Catalytic Application
;
_journal_name_full 'Inorganic Chemistry'
_journal_page_first 2435
_journal_page_last 2446
_journal_paper_doi 10.1021/ic9024052
_journal_volume 49
_journal_year 2010
_chemical_formula_sum 'C43 H74 Lu N3 O2 Si2'
_chemical_formula_weight 896.20
_chemical_name_systematic
; 
 ? 
;
_space_group_IT_number 19
_symmetry_cell_setting orthorhombic
_symmetry_space_group_name_Hall 'P 2ac 2ab'
_symmetry_space_group_name_H-M 'P 21 21 21'
_atom_sites_solution_hydrogens geom
_atom_sites_solution_primary direct
_atom_sites_solution_secondary difmap
_audit_creation_method SHELXL-97
_cell_angle_alpha 90.00
_cell_angle_beta 90.00
_cell_angle_gamma 90.00
_cell_formula_units_Z 4
_cell_length_a 12.5828(16)
_cell_length_b 14.5515(10)
_cell_length_c 25.417(6)
_cell_measurement_reflns_used 45047
_cell_measurement_temperature 100(2)
_cell_measurement_theta_max 30.6852
_cell_measurement_theta_min 2.6638
_cell_volume 4653.8(13)
_computing_cell_refinement
; 
CrysAlis RED, Oxford Diffraction Ltd., 
Version 1.171.32.24 (release 21-04-2008 CrysAlis171 .NET) 
(compiled Apr 21 2008,18:23:10) 
;
_computing_data_collection
; 
CrysAlis CCD, Oxford Diffraction Ltd., 
Version 1.171.32.24 (release 21-04-2008 CrysAlis171 .NET) 
(compiled Apr 21 2008,18:23:10) 
;
_computing_data_reduction
; 
CrysAlis RED, Oxford Diffraction Ltd., 
Version 1.171.32.24 (release 21-04-2008 CrysAlis171 .NET) 
(compiled Apr 21 2008,18:23:10) 
;
_computing_molecular_graphics 'Siemens XP'
_computing_publication_material SHELXL-97
_computing_structure_refinement 'SHELXL-97 (Sheldrick, 1997)'
_computing_structure_solution 'SHELXS-97 (Sheldrick, 1990)'
_diffrn_ambient_temperature 293(2)
_diffrn_detector_area_resol_mean 16.1057
_diffrn_measured_fraction_theta_full 0.999
_diffrn_measured_fraction_theta_max 0.999
_diffrn_measurement_device_type 'Oxford Diffraction Xcalibur S'
_diffrn_measurement_method \w-scan
_diffrn_radiation_monochromator graphite
_diffrn_radiation_source 'Enhance (Mo) X-ray Source'
_diffrn_radiation_type 'Mo K\a'
_diffrn_radiation_wavelength 0.71073
_diffrn_reflns_av_R_equivalents 0.0636
_diffrn_reflns_av_sigmaI/netI 0.0463
_diffrn_reflns_limit_h_max 16
_diffrn_reflns_limit_h_min -16
_diffrn_reflns_limit_k_max 19
_diffrn_reflns_limit_k_min -19
_diffrn_reflns_limit_l_max 33
_diffrn_reflns_limit_l_min -33
_diffrn_reflns_number 104641
_diffrn_reflns_theta_full 28.00
_diffrn_reflns_theta_max 28.28
_diffrn_reflns_theta_min 2.67
_exptl_absorpt_coefficient_mu 2.208
_exptl_absorpt_correction_T_max 1.00000
_exptl_absorpt_correction_T_min 0.74435
_exptl_absorpt_correction_type multi-scan
_exptl_absorpt_process_details
; 
CrysAlis RED, Oxford Diffraction Ltd., 
Version 1.171.32.24 (release 21-04-2008 CrysAlis171 .NET) 
(compiled Apr 21 2008,18:23:10) 
;
_exptl_crystal_colour colourless
_exptl_crystal_density_diffrn 1.279
_exptl_crystal_density_method 'not measured'
_exptl_crystal_description prism
_exptl_crystal_F_000 1872
_exptl_crystal_size_max 0.21
_exptl_crystal_size_mid 0.17
_exptl_crystal_size_min 0.09
_refine_diff_density_max 1.882
_refine_diff_density_min -1.019
_refine_diff_density_rms 0.089
_refine_ls_abs_structure_details 'Flack H D (1983), Acta Cryst. A39, 876-881'
_refine_ls_abs_structure_Flack -0.007(5)
_refine_ls_extinction_method none
_refine_ls_goodness_of_fit_ref 0.973
_refine_ls_hydrogen_treatment 'methyls rigid and other riding'
_refine_ls_matrix_type full
_refine_ls_number_parameters 474
_refine_ls_number_reflns 11554
_refine_ls_number_restraints 0
_refine_ls_restrained_S_all 0.973
_refine_ls_R_factor_all 0.0321
_refine_ls_R_factor_gt 0.0274
_refine_ls_shift/su_max 0.002
_refine_ls_shift/su_mean 0.000
_refine_ls_structure_factor_coef Fsqd
_refine_ls_weighting_details 'calc w=1/[\s^2^(Fo^2^)+(0.0262P)^2^+0.0000P] where P=(Fo^2^+2Fc^2^)/3'
_refine_ls_weighting_scheme calc
_refine_ls_wR_factor_gt 0.0511
_refine_ls_wR_factor_ref 0.0517
_reflns_number_gt 10448
_reflns_number_total 11554
_reflns_threshold_expression >2sigma(I)
_cod_data_source_file ic9024052_si_002_03.cif
_cod_data_source_block altr14
_cod_database_code 4315086

loop_
_symmetry_equiv_pos_as_xyz
'x, y, z'
'-x+1/2, -y, z+1/2'
'-x, y+1/2, -z+1/2'
'x+1/2, -y+1/2, -z'

loop_
_atom_site_label
_atom_site_type_symbol
_atom_site_fract_x
_atom_site_fract_y
_atom_site_fract_z
_atom_site_U_iso_or_equiv
_atom_site_adp_type
_atom_site_occupancy
_atom_site_symmetry_multiplicity
_atom_site_calc_flag
_atom_site_refinement_flags
_atom_site_disorder_assembly
_atom_site_disorder_group
Lu Lu 0.761307(8) 0.399392(8) 0.337388(5) 0.01218(3) Uani 1 1 d . . .
Si1 Si 0.75091(8) 0.13656(5) 0.31008(3) 0.02259(18) Uani 1 1 d . . .
Si2 Si 0.74500(8) 0.48292(6) 0.19218(3) 0.02299(18) Uani 1 1 d . . .
O1 O 0.57843(13) 0.39914(16) 0.32789(8) 0.0189(5) Uani 1 1 d . . .
O2 O 0.94042(16) 0.36865(15) 0.32289(8) 0.0188(5) Uani 1 1 d . . .
N1 N 0.7688(2) 0.47868(15) 0.40578(8) 0.0127(5) Uani 1 1 d . . .
N2 N 0.70862(16) 0.59104(17) 0.46954(9) 0.0138(5) Uani 1 1 d . . .
N3 N 0.86625(18) 0.53180(17) 0.48212(9) 0.0132(5) Uani 1 1 d . . .
C1 C 0.7798(2) 0.52664(19) 0.44707(10) 0.0111(6) Uani 1 1 d . . .
C2 C 0.7518(3) 0.63076(18) 0.51477(11) 0.0192(6) Uani 1 1 d . . .
H2 H 0.7191 0.6745 0.5360 0.023 Uiso 1 1 calc R . .
C3 C 0.8487(2) 0.5946(2) 0.52216(11) 0.0170(6) Uani 1 1 d . . .
H3 H 0.8955 0.6091 0.5492 0.020 Uiso 1 1 calc R . .
C4 C 0.6041(2) 0.6133(2) 0.45084(11) 0.0133(6) Uani 1 1 d . . .
C5 C 0.5167(2) 0.5765(2) 0.47823(12) 0.0171(7) Uani 1 1 d . . .
C6 C 0.4157(2) 0.6041(3) 0.46214(12) 0.0219(7) Uani 1 1 d . . .
H6 H 0.3563 0.5819 0.4798 0.026 Uiso 1 1 calc R . .
C7 C 0.4025(3) 0.6639(2) 0.42053(14) 0.0262(8) Uani 1 1 d . . .
H7 H 0.3344 0.6810 0.4102 0.031 Uiso 1 1 calc R . .
C8 C 0.4900(3) 0.6986(2) 0.39404(13) 0.0230(7) Uani 1 1 d . . .
H8 H 0.4801 0.7393 0.3663 0.028 Uiso 1 1 calc R . .
C9 C 0.5924(2) 0.6732(2) 0.40846(12) 0.0167(7) Uani 1 1 d . . .
C10 C 0.5326(3) 0.5056(2) 0.52127(13) 0.0219(7) Uani 1 1 d . . .
H10 H 0.5983 0.5214 0.5399 0.026 Uiso 1 1 calc R . .
C11 C 0.4435(3) 0.5028(3) 0.56175(15) 0.0385(10) Uani 1 1 d . . .
H11A H 0.4354 0.5625 0.5774 0.058 Uiso 1 1 calc R . .
H11B H 0.4606 0.4588 0.5886 0.058 Uiso 1 1 calc R . .
H11C H 0.3784 0.4853 0.5448 0.058 Uiso 1 1 calc R . .
C12 C 0.5483(3) 0.4105(3) 0.49645(14) 0.0291(8) Uani 1 1 d . . .
H12A H 0.4849 0.3931 0.4779 0.044 Uiso 1 1 calc R . .
H12B H 0.5628 0.3663 0.5236 0.044 Uiso 1 1 calc R . .
H12C H 0.6069 0.4125 0.4723 0.044 Uiso 1 1 calc R . .
C13 C 0.6894(3) 0.7107(2) 0.37950(14) 0.0262(8) Uani 1 1 d . . .
H13 H 0.7415 0.6607 0.3772 0.031 Uiso 1 1 calc R . .
C14 C 0.6651(3) 0.7418(3) 0.32367(13) 0.0332(9) Uani 1 1 d . . .
H14A H 0.6248 0.6951 0.3060 0.050 Uiso 1 1 calc R . .
H14B H 0.7304 0.7522 0.3051 0.050 Uiso 1 1 calc R . .
H14C H 0.6246 0.7977 0.3247 0.050 Uiso 1 1 calc R . .
C15 C 0.7414(3) 0.7895(2) 0.41055(14) 0.0443(10) Uani 1 1 d . . .
H15A H 0.6922 0.8396 0.4135 0.067 Uiso 1 1 calc R . .
H15B H 0.8041 0.8097 0.3925 0.067 Uiso 1 1 calc R . .
H15C H 0.7603 0.7682 0.4451 0.067 Uiso 1 1 calc R . .
C16 C 0.9688(2) 0.4907(2) 0.47448(12) 0.0153(7) Uani 1 1 d . . .
C17 C 1.0410(2) 0.5345(2) 0.44096(12) 0.0180(7) Uani 1 1 d . . .
C18 C 1.1433(2) 0.4982(2) 0.43865(14) 0.0232(8) Uani 1 1 d . . .
H18 H 1.1937 0.5262 0.4171 0.028 Uiso 1 1 calc R . .
C19 C 1.1716(2) 0.4219(2) 0.46749(14) 0.0284(9) Uani 1 1 d . . .
H19 H 1.2405 0.3990 0.4652 0.034 Uiso 1 1 calc R . .
C20 C 1.0985(2) 0.3792(2) 0.49982(13) 0.0249(8) Uani 1 1 d . . .
H20 H 1.1186 0.3277 0.5191 0.030 Uiso 1 1 calc R . .
C21 C 0.9944(2) 0.4125(2) 0.50384(12) 0.0174(7) Uani 1 1 d . . .
C22 C 1.0105(3) 0.6206(2) 0.41071(13) 0.0221(8) Uani 1 1 d . . .
H22 H 0.9329 0.6264 0.4121 0.027 Uiso 1 1 calc R . .
C23 C 1.0578(3) 0.7049(3) 0.43732(16) 0.0364(10) Uani 1 1 d . . .
H23A H 1.0303 0.7099 0.4724 0.055 Uiso 1 1 calc R . .
H23B H 1.0392 0.7589 0.4177 0.055 Uiso 1 1 calc R . .
H23C H 1.1337 0.6991 0.4386 0.055 Uiso 1 1 calc R . .
C24 C 1.0427(3) 0.6173(3) 0.35333(14) 0.0417(10) Uani 1 1 d . . .
H24A H 1.1187 0.6130 0.3508 0.062 Uiso 1 1 calc R . .
H24B H 1.0189 0.6721 0.3359 0.062 Uiso 1 1 calc R . .
H24C H 1.0110 0.5646 0.3369 0.062 Uiso 1 1 calc R . .
C25 C 0.9107(3) 0.3654(2) 0.53760(13) 0.0216(7) Uani 1 1 d . . .
H25 H 0.8657 0.4140 0.5522 0.026 Uiso 1 1 calc R . .
C26 C 0.8393(3) 0.3049(2) 0.50388(14) 0.0278(8) Uani 1 1 d . . .
H26A H 0.8805 0.2559 0.4889 0.042 Uiso 1 1 calc R . .
H26B H 0.8086 0.3410 0.4762 0.042 Uiso 1 1 calc R . .
H26C H 0.7836 0.2796 0.5253 0.042 Uiso 1 1 calc R . .
C27 C 0.9550(3) 0.3116(2) 0.58393(13) 0.0270(8) Uani 1 1 d . . .
H27A H 0.8974 0.2880 0.6047 0.041 Uiso 1 1 calc R . .
H27B H 0.9982 0.3513 0.6052 0.041 Uiso 1 1 calc R . .
H27C H 0.9973 0.2615 0.5712 0.041 Uiso 1 1 calc R . .
C28 C 0.7418(3) 0.23768(18) 0.35288(10) 0.0174(6) Uani 1 1 d . . .
H28A H 0.7921 0.2249 0.3809 0.021 Uiso 1 1 calc R . .
H28B H 0.6721 0.2323 0.3689 0.021 Uiso 1 1 calc R . .
C29 C 0.8914(3) 0.1178(3) 0.28758(15) 0.0357(9) Uani 1 1 d . . .
H29A H 0.9153 0.1707 0.2684 0.054 Uiso 1 1 calc R . .
H29B H 0.8944 0.0647 0.2652 0.054 Uiso 1 1 calc R . .
H29C H 0.9364 0.1085 0.3176 0.054 Uiso 1 1 calc R . .
C30 C 0.6687(3) 0.1472(3) 0.24826(16) 0.0454(11) Uani 1 1 d . . .
H30A H 0.5948 0.1503 0.2574 0.068 Uiso 1 1 calc R . .
H30B H 0.6809 0.0946 0.2262 0.068 Uiso 1 1 calc R . .
H30C H 0.6887 0.2020 0.2297 0.068 Uiso 1 1 calc R . .
C31 C 0.7085(3) 0.0256(2) 0.34146(18) 0.0417(10) Uani 1 1 d . . .
H31A H 0.7473 0.0166 0.3736 0.063 Uiso 1 1 calc R . .
H31B H 0.7227 -0.0244 0.3179 0.063 Uiso 1 1 calc R . .
H31C H 0.6338 0.0279 0.3490 0.063 Uiso 1 1 calc R . .
C32 C 0.7715(3) 0.4974(2) 0.26204(11) 0.0211(7) Uani 1 1 d . . .
H32A H 0.7278 0.5496 0.2717 0.025 Uiso 1 1 calc R . .
H32B H 0.8441 0.5199 0.2629 0.025 Uiso 1 1 calc R . .
C33 C 0.5991(3) 0.4711(3) 0.17981(15) 0.0492(12) Uani 1 1 d . . .
H33A H 0.5748 0.4131 0.1932 0.074 Uiso 1 1 calc R . .
H33B H 0.5857 0.4740 0.1427 0.074 Uiso 1 1 calc R . .
H33C H 0.5618 0.5200 0.1972 0.074 Uiso 1 1 calc R . .
C34 C 0.8127(4) 0.3802(3) 0.16299(16) 0.0725(16) Uani 1 1 d . . .
H34A H 0.8883 0.3882 0.1649 0.109 Uiso 1 1 calc R . .
H34B H 0.7916 0.3736 0.1269 0.109 Uiso 1 1 calc R . .
H34C H 0.7927 0.3261 0.1822 0.109 Uiso 1 1 calc R . .
C35 C 0.7921(3) 0.5819(3) 0.15070(14) 0.0466(12) Uani 1 1 d . . .
H35A H 0.7529 0.6362 0.1598 0.070 Uiso 1 1 calc R . .
H35B H 0.7810 0.5679 0.1142 0.070 Uiso 1 1 calc R . .
H35C H 0.8664 0.5921 0.1569 0.070 Uiso 1 1 calc R . .
C36 C 0.5160(2) 0.3301(2) 0.29982(13) 0.0177(7) Uani 1 1 d . . .
H36A H 0.5177 0.2717 0.3182 0.021 Uiso 1 1 calc R . .
H36B H 0.5428 0.3213 0.2644 0.021 Uiso 1 1 calc R . .
C37 C 0.4026(2) 0.3695(2) 0.29874(13) 0.0220(8) Uani 1 1 d . . .
H37A H 0.3893 0.4023 0.2662 0.026 Uiso 1 1 calc R . .
H37B H 0.3502 0.3211 0.3026 0.026 Uiso 1 1 calc R . .
C38 C 0.4003(2) 0.4338(2) 0.34513(13) 0.0209(7) Uani 1 1 d . . .
H38A H 0.3453 0.4801 0.3412 0.025 Uiso 1 1 calc R . .
H38B H 0.3894 0.4008 0.3778 0.025 Uiso 1 1 calc R . .
C39 C 0.5095(2) 0.4758(2) 0.34275(14) 0.0212(7) Uani 1 1 d . . .
H39A H 0.5123 0.5244 0.3167 0.025 Uiso 1 1 calc R . .
H39B H 0.5299 0.5007 0.3767 0.025 Uiso 1 1 calc R . .
C40 C 1.0093(2) 0.3269(2) 0.36229(13) 0.0203(7) Uani 1 1 d . . .
H40A H 0.9905 0.2631 0.3682 0.024 Uiso 1 1 calc R . .
H40B H 1.0054 0.3598 0.3954 0.024 Uiso 1 1 calc R . .
C41 C 1.1195(2) 0.3351(3) 0.33797(17) 0.0382(9) Uani 1 1 d . . .
H41A H 1.1504 0.3948 0.3453 0.046 Uiso 1 1 calc R . .
H41B H 1.1665 0.2877 0.3513 0.046 Uiso 1 1 calc R . .
C42 C 1.1007(3) 0.3234(3) 0.28176(17) 0.0485(12) Uani 1 1 d . . .
H42A H 1.0998 0.2588 0.2724 0.058 Uiso 1 1 calc R . .
H42B H 1.1552 0.3542 0.2613 0.058 Uiso 1 1 calc R . .
C43 C 0.9936(3) 0.3667(3) 0.27248(13) 0.0304(9) Uani 1 1 d . . .
H43A H 1.0017 0.4285 0.2588 0.037 Uiso 1 1 calc R . .
H43B H 0.9529 0.3308 0.2474 0.037 Uiso 1 1 calc R . .

loop_
_atom_site_aniso_label
_atom_site_aniso_U_11
_atom_site_aniso_U_22
_atom_site_aniso_U_33
_atom_site_aniso_U_23
_atom_site_aniso_U_13
_atom_site_aniso_U_12
Lu 0.01045(5) 0.01310(5) 0.01300(5) -0.00302(6) -0.00014(5) 0.00007(5)
Si1 0.0256(5) 0.0134(4) 0.0287(4) -0.0042(3) -0.0097(4) 0.0013(4)
Si2 0.0266(5) 0.0273(4) 0.0150(4) 0.0029(3) 0.0007(4) 0.0039(5)
O1 0.0125(9) 0.0159(11) 0.0283(13) -0.0083(12) -0.0047(8) 0.0007(10)
O2 0.0125(10) 0.0218(13) 0.0221(13) 0.0003(9) 0.0033(8) 0.0031(8)
N1 0.0109(13) 0.0127(12) 0.0146(11) -0.0012(9) 0.0011(10) 0.0003(11)
N2 0.0077(11) 0.0128(13) 0.0208(12) 0.0020(12) 0.0022(8) 0.0013(10)
N3 0.0120(12) 0.0129(13) 0.0145(13) -0.0046(11) -0.0018(10) 0.0024(10)
C1 0.0099(14) 0.0104(14) 0.0129(13) 0.0029(11) 0.0003(11) -0.0003(11)
C2 0.0254(17) 0.0147(12) 0.0176(13) -0.0061(11) -0.0009(15) 0.0041(15)
C3 0.0149(14) 0.0190(16) 0.0169(15) -0.0063(15) -0.0044(11) -0.0018(15)
C4 0.0142(13) 0.0092(16) 0.0165(14) -0.0052(13) -0.0003(11) 0.0024(12)
C5 0.0187(15) 0.0164(17) 0.0162(16) -0.0059(13) 0.0018(12) 0.0003(12)
C6 0.0134(14) 0.0249(18) 0.0276(17) -0.0066(18) 0.0019(12) 0.0027(17)
C7 0.0149(17) 0.025(2) 0.039(2) -0.0102(17) -0.0064(15) 0.0080(14)
C8 0.0264(18) 0.0147(17) 0.0279(19) -0.0009(15) -0.0080(14) 0.0065(14)
C9 0.0200(16) 0.0082(15) 0.0219(17) -0.0027(13) -0.0022(13) 0.0001(12)
C10 0.0186(17) 0.0261(19) 0.0209(18) 0.0021(15) 0.0025(13) -0.0029(14)
C11 0.038(2) 0.048(3) 0.030(2) 0.0023(19) 0.0155(17) 0.001(2)
C12 0.0350(19) 0.021(2) 0.031(2) 0.0038(18) 0.0051(15) -0.0018(17)
C13 0.0249(18) 0.0195(18) 0.034(2) 0.0122(16) -0.0012(15) -0.0009(14)
C14 0.033(2) 0.033(2) 0.034(2) 0.0083(17) 0.0012(16) -0.0022(17)
C15 0.046(3) 0.035(2) 0.052(2) 0.0162(18) -0.011(2) -0.023(2)
C16 0.0093(15) 0.0149(16) 0.0216(17) -0.0081(13) -0.0013(12) 0.0014(12)
C17 0.0144(16) 0.0180(17) 0.0216(17) -0.0061(14) -0.0006(13) -0.0033(13)
C18 0.0121(16) 0.0247(19) 0.033(2) -0.0094(16) 0.0034(14) -0.0063(13)
C19 0.0098(15) 0.029(2) 0.046(2) -0.0088(17) -0.0051(14) 0.0069(13)
C20 0.0203(16) 0.021(2) 0.034(2) -0.0039(15) -0.0067(14) 0.0076(13)
C21 0.0163(14) 0.0157(19) 0.0203(16) -0.0039(15) -0.0038(12) 0.0023(13)
C22 0.0182(16) 0.018(2) 0.0300(18) -0.0017(14) 0.0027(13) -0.0044(13)
C23 0.043(2) 0.015(2) 0.051(3) -0.0042(19) 0.0031(19) -0.0057(17)
C24 0.065(3) 0.030(2) 0.031(2) 0.0021(17) 0.0031(18) -0.0053(19)
C25 0.0212(17) 0.0185(17) 0.0250(18) 0.0010(14) -0.0014(14) 0.0079(13)
C26 0.0219(18) 0.027(2) 0.035(2) 0.0094(17) -0.0044(15) -0.0003(15)
C27 0.035(2) 0.0232(19) 0.0226(18) 0.0032(16) -0.0024(15) 0.0057(16)
C28 0.0177(15) 0.0184(13) 0.0160(13) 0.0008(10) -0.0038(13) -0.0022(14)
C29 0.039(2) 0.026(2) 0.042(2) -0.0112(18) 0.0014(17) 0.0050(17)
C30 0.058(3) 0.038(3) 0.040(2) -0.018(2) -0.024(2) 0.015(2)
C31 0.033(2) 0.0192(18) 0.073(3) 0.000(2) -0.020(2) -0.0061(14)
C32 0.0214(18) 0.0231(16) 0.0188(14) 0.0004(12) 0.0004(14) 0.0061(15)
C33 0.041(2) 0.076(3) 0.031(2) 0.014(2) -0.0085(17) -0.025(2)
C34 0.122(4) 0.070(4) 0.026(2) -0.018(3) -0.021(3) 0.055(3)
C35 0.032(2) 0.073(3) 0.035(2) 0.030(2) -0.0086(15) -0.014(2)
C36 0.0164(16) 0.0168(17) 0.0197(17) -0.0032(14) -0.0031(13) -0.0033(13)
C37 0.0171(16) 0.0224(19) 0.0265(19) -0.0059(15) -0.0074(13) -0.0016(13)
C38 0.0166(15) 0.0241(16) 0.0220(19) 0.0034(14) 0.0015(13) 0.0049(12)
C39 0.0168(15) 0.0180(16) 0.0288(19) -0.0032(16) -0.0042(15) 0.0052(12)
C40 0.0166(16) 0.0198(18) 0.0245(18) -0.0020(15) -0.0029(13) 0.0020(13)
C41 0.0150(16) 0.056(3) 0.043(2) -0.012(2) 0.003(2) 0.0074(15)
C42 0.027(2) 0.070(3) 0.048(3) 0.003(3) 0.0140(19) 0.011(2)
C43 0.0220(18) 0.043(2) 0.0263(19) 0.0032(17) 0.0096(15) 0.0069(16)

loop_
_atom_type_symbol
_atom_type_description
_atom_type_scat_dispersion_real
_atom_type_scat_dispersion_imag
_atom_type_scat_source
C C 0.0033 0.0016 'International Tables Vol C Tables 4.2.6.8 and 6.1.1.4'
H H 0.0000 0.0000 'International Tables Vol C Tables 4.2.6.8 and 6.1.1.4'
N N 0.0061 0.0033 'International Tables Vol C Tables 4.2.6.8 and 6.1.1.4'
O O 0.0106 0.0060 'International Tables Vol C Tables 4.2.6.8 and 6.1.1.4'
Si Si 0.0817 0.0704 'International Tables Vol C Tables 4.2.6.8 and 6.1.1.4'
Lu Lu -0.4720 5.8584 'International Tables Vol C Tables 4.2.6.8 and 6.1.1.4'

loop_
_geom_angle_atom_site_label_1
_geom_angle_atom_site_label_2
_geom_angle_atom_site_label_3
_geom_angle
_geom_angle_site_symmetry_1
_geom_angle_site_symmetry_3
_geom_angle_publ_flag
N1 Lu O1 97.64(9) . . ?
N1 Lu O2 101.19(9) . . ?
O1 Lu O2 161.15(8) . . ?
N1 Lu C32 109.56(9) . . ?
O1 Lu C32 88.33(10) . . ?
O2 Lu C32 86.31(10) . . ?
N1 Lu C28 114.21(9) . . ?
O1 Lu C28 85.05(10) . . ?
O2 Lu C28 86.36(10) . . ?
C32 Lu C28 136.22(10) . . ?
C28 Si1 C31 114.85(16) . . ?
C28 Si1 C29 110.86(16) . . ?
C31 Si1 C29 105.78(17) . . ?
C28 Si1 C30 113.20(15) . . ?
C31 Si1 C30 105.56(19) . . ?
C29 Si1 C30 105.9(2) . . ?
C32 Si2 C33 110.78(17) . . ?
C32 Si2 C34 113.29(17) . . ?
C33 Si2 C34 107.8(2) . . ?
C32 Si2 C35 113.64(17) . . ?
C33 Si2 C35 106.60(17) . . ?
C34 Si2 C35 104.2(2) . . ?
C36 O1 C39 109.3(2) . . ?
C36 O1 Lu 125.93(17) . . ?
C39 O1 Lu 124.18(17) . . ?
C43 O2 C40 109.0(2) . . ?
C43 O2 Lu 126.32(19) . . ?
C40 O2 Lu 123.20(17) . . ?
C1 N1 Lu 176.4(2) . . ?
C2 N2 C1 111.1(2) . . ?
C2 N2 C4 122.4(2) . . ?
C1 N2 C4 126.5(2) . . ?
C3 N3 C1 112.1(2) . . ?
C3 N3 C16 121.2(2) . . ?
C1 N3 C16 125.9(2) . . ?
N1 C1 N3 129.6(3) . . ?
N1 C1 N2 129.0(3) . . ?
N3 C1 N2 101.4(2) . . ?
C3 C2 N2 107.9(2) . . ?
C2 C3 N3 107.5(2) . . ?
C9 C4 C5 122.6(3) . . ?
C9 C4 N2 119.6(3) . . ?
C5 C4 N2 117.8(3) . . ?
C6 C5 C4 117.2(3) . . ?
C6 C5 C10 121.9(3) . . ?
C4 C5 C10 120.8(3) . . ?
C7 C6 C5 121.1(3) . . ?
C6 C7 C8 120.4(3) . . ?
C7 C8 C9 120.8(3) . . ?
C8 C9 C4 117.9(3) . . ?
C8 C9 C13 121.3(3) . . ?
C4 C9 C13 120.8(3) . . ?
C5 C10 C11 114.1(3) . . ?
C5 C10 C12 109.5(3) . . ?
C11 C10 C12 110.4(3) . . ?
C14 C13 C9 113.3(3) . . ?
C14 C13 C15 110.0(3) . . ?
C9 C13 C15 111.0(3) . . ?
C17 C16 C21 123.1(3) . . ?
C17 C16 N3 118.5(3) . . ?
C21 C16 N3 118.3(3) . . ?
C18 C17 C16 117.0(3) . . ?
C18 C17 C22 121.6(3) . . ?
C16 C17 C22 121.3(3) . . ?
C19 C18 C17 121.5(3) . . ?
C18 C19 C20 120.5(3) . . ?
C19 C20 C21 120.7(3) . . ?
C16 C21 C20 117.3(3) . . ?
C16 C21 C25 120.5(3) . . ?
C20 C21 C25 122.2(3) . . ?
C24 C22 C17 113.2(3) . . ?
C24 C22 C23 110.4(3) . . ?
C17 C22 C23 109.9(3) . . ?
C27 C25 C21 114.5(3) . . ?
C27 C25 C26 110.8(3) . . ?
C21 C25 C26 110.6(3) . . ?
Si1 C28 Lu 133.12(13) . . ?
Si2 C32 Lu 134.68(17) . . ?
O1 C36 C37 104.5(2) . . ?
C38 C37 C36 103.7(2) . . ?
C39 C38 C37 101.7(3) . . ?
O1 C39 C38 104.0(2) . . ?
O2 C40 C41 103.3(3) . . ?
C42 C41 C40 104.0(3) . . ?
C41 C42 C43 104.5(3) . . ?
O2 C43 C42 106.5(3) . . ?

loop_
_geom_bond_atom_site_label_1
_geom_bond_atom_site_label_2
_geom_bond_distance
_geom_bond_site_symmetry_2
_geom_bond_publ_flag
Lu N1 2.089(2) . ?
Lu O1 2.3138(17) . ?
Lu O2 2.327(2) . ?
Lu C32 2.391(3) . ?
Lu C28 2.399(3) . ?
Si1 C28 1.833(3) . ?
Si1 C31 1.878(4) . ?
Si1 C29 1.878(4) . ?
Si1 C30 1.887(4) . ?
Si2 C32 1.819(3) . ?
Si2 C33 1.871(4) . ?
Si2 C34 1.874(4) . ?
Si2 C35 1.880(4) . ?
O1 C36 1.461(3) . ?
O1 C39 1.463(4) . ?
O2 C43 1.446(4) . ?
O2 C40 1.458(4) . ?
N1 C1 1.268(3) . ?
N2 C2 1.397(4) . ?
N2 C1 1.417(3) . ?
N2 C4 1.436(3) . ?
N3 C3 1.386(4) . ?
N3 C1 1.408(3) . ?
N3 C16 1.435(4) . ?
C2 C3 1.341(4) . ?
C4 C9 1.394(4) . ?
C4 C5 1.407(4) . ?
C5 C6 1.394(4) . ?
C5 C10 1.517(4) . ?
C6 C7 1.379(5) . ?
C7 C8 1.386(5) . ?
C8 C9 1.389(4) . ?
C9 C13 1.525(4) . ?
C10 C11 1.522(4) . ?
C10 C12 1.534(5) . ?
C13 C14 1.521(5) . ?
C13 C15 1.538(5) . ?
C16 C17 1.399(4) . ?
C16 C21 1.399(5) . ?
C17 C18 1.393(4) . ?
C17 C22 1.519(4) . ?
C18 C19 1.378(5) . ?
C19 C20 1.382(5) . ?
C20 C21 1.401(4) . ?
C21 C25 1.521(5) . ?
C22 C24 1.515(5) . ?
C22 C23 1.522(5) . ?
C25 C27 1.520(4) . ?
C25 C26 1.523(5) . ?
C36 C37 1.537(4) . ?
C37 C38 1.506(4) . ?
C38 C39 1.505(4) . ?
C40 C41 1.522(4) . ?
C41 C42 1.458(6) . ?
C42 C43 1.506(5) . ?

loop_
_geom_torsion_atom_site_label_1
_geom_torsion_atom_site_label_2
_geom_torsion_atom_site_label_3
_geom_torsion_atom_site_label_4
_geom_torsion
_geom_torsion_site_symmetry_1
_geom_torsion_site_symmetry_2
_geom_torsion_site_symmetry_3
_geom_torsion_site_symmetry_4
_geom_torsion_publ_flag
N1 Lu O1 C36 -155.9(2) . . . . ?
O2 Lu O1 C36 21.1(4) . . . . ?
C32 Lu O1 C36 94.6(2) . . . . ?
C28 Lu O1 C36 -42.1(2) . . . . ?
N1 Lu O1 C39 33.5(2) . . . . ?
O2 Lu O1 C39 -149.5(3) . . . . ?
C32 Lu O1 C39 -76.0(2) . . . . ?
C28 Lu O1 C39 147.3(2) . . . . ?
N1 Lu O2 C43 -140.8(3) . . . . ?
O1 Lu O2 C43 42.2(4) . . . . ?
C32 Lu O2 C43 -31.6(3) . . . . ?
C28 Lu O2 C43 105.2(3) . . . . ?
N1 Lu O2 C40 54.7(2) . . . . ?
O1 Lu O2 C40 -122.3(3) . . . . ?
C32 Lu O2 C40 163.9(2) . . . . ?
C28 Lu O2 C40 -59.3(2) . . . . ?
O1 Lu N1 C1 -176(3) . . . . ?
O2 Lu N1 C1 5(3) . . . . ?
C32 Lu N1 C1 -85(3) . . . . ?
C28 Lu N1 C1 96(3) . . . . ?
Lu N1 C1 N3 -24(3) . . . . ?
Lu N1 C1 N2 154(3) . . . . ?
C3 N3 C1 N1 178.4(3) . . . . ?
C16 N3 C1 N1 8.5(5) . . . . ?
C3 N3 C1 N2 -0.4(3) . . . . ?
C16 N3 C1 N2 -170.3(3) . . . . ?
C2 N2 C1 N1 -178.8(3) . . . . ?
C4 N2 C1 N1 2.9(5) . . . . ?
C2 N2 C1 N3 0.0(3) . . . . ?
C4 N2 C1 N3 -178.3(3) . . . . ?
C1 N2 C2 C3 0.3(3) . . . . ?
C4 N2 C2 C3 178.8(3) . . . . ?
N2 C2 C3 N3 -0.5(3) . . . . ?
C1 N3 C3 C2 0.6(3) . . . . ?
C16 N3 C3 C2 171.0(3) . . . . ?
C2 N2 C4 C9 102.1(3) . . . . ?
C1 N2 C4 C9 -79.7(4) . . . . ?
C2 N2 C4 C5 -74.8(4) . . . . ?
C1 N2 C4 C5 103.4(3) . . . . ?
C9 C4 C5 C6 -1.5(5) . . . . ?
N2 C4 C5 C6 175.3(3) . . . . ?
C9 C4 C5 C10 175.1(3) . . . . ?
N2 C4 C5 C10 -8.2(4) . . . . ?
C4 C5 C6 C7 1.0(5) . . . . ?
C10 C5 C6 C7 -175.5(3) . . . . ?
C5 C6 C7 C8 -0.6(5) . . . . ?
C6 C7 C8 C9 0.7(5) . . . . ?
C7 C8 C9 C4 -1.1(5) . . . . ?
C7 C8 C9 C13 179.8(3) . . . . ?
C5 C4 C9 C8 1.5(5) . . . . ?
N2 C4 C9 C8 -175.2(3) . . . . ?
C5 C4 C9 C13 -179.3(3) . . . . ?
N2 C4 C9 C13 3.9(4) . . . . ?
C6 C5 C10 C11 -28.5(4) . . . . ?
C4 C5 C10 C11 155.1(3) . . . . ?
C6 C5 C10 C12 95.8(3) . . . . ?
C4 C5 C10 C12 -80.6(4) . . . . ?
C8 C9 C13 C14 -23.9(5) . . . . ?
C4 C9 C13 C14 157.0(3) . . . . ?
C8 C9 C13 C15 100.5(4) . . . . ?
C4 C9 C13 C15 -78.6(4) . . . . ?
C3 N3 C16 C17 -90.3(4) . . . . ?
C1 N3 C16 C17 78.7(4) . . . . ?
C3 N3 C16 C21 85.2(4) . . . . ?
C1 N3 C16 C21 -105.8(3) . . . . ?
C21 C16 C17 C18 -1.7(5) . . . . ?
N3 C16 C17 C18 173.5(3) . . . . ?
C21 C16 C17 C22 -178.7(3) . . . . ?
N3 C16 C17 C22 -3.4(4) . . . . ?
C16 C17 C18 C19 0.9(5) . . . . ?
C22 C17 C18 C19 177.8(3) . . . . ?
C17 C18 C19 C20 -0.1(5) . . . . ?
C18 C19 C20 C21 0.0(5) . . . . ?
C17 C16 C21 C20 1.7(5) . . . . ?
N3 C16 C21 C20 -173.6(3) . . . . ?
C17 C16 C21 C25 -177.1(3) . . . . ?
N3 C16 C21 C25 7.7(4) . . . . ?
C19 C20 C21 C16 -0.8(5) . . . . ?
C19 C20 C21 C25 178.0(3) . . . . ?
C18 C17 C22 C24 49.6(4) . . . . ?
C16 C17 C22 C24 -133.6(3) . . . . ?
C18 C17 C22 C23 -74.3(4) . . . . ?
C16 C17 C22 C23 102.5(3) . . . . ?
C16 C21 C25 C27 -154.3(3) . . . . ?
C20 C21 C25 C27 27.0(5) . . . . ?
C16 C21 C25 C26 79.7(4) . . . . ?
C20 C21 C25 C26 -99.0(4) . . . . ?
C31 Si1 C28 Lu -171.45(19) . . . . ?
C29 Si1 C28 Lu 68.7(3) . . . . ?
C30 Si1 C28 Lu -50.1(3) . . . . ?
N1 Lu C28 Si1 -169.26(19) . . . . ?
O1 Lu C28 Si1 94.6(2) . . . . ?
O2 Lu C28 Si1 -68.6(2) . . . . ?
C32 Lu C28 Si1 12.2(3) . . . . ?
C33 Si2 C32 Lu 70.4(3) . . . . ?
C34 Si2 C32 Lu -50.9(3) . . . . ?
C35 Si2 C32 Lu -169.6(2) . . . . ?
N1 Lu C32 Si2 -165.7(2) . . . . ?
O1 Lu C32 Si2 -68.2(2) . . . . ?
O2 Lu C32 Si2 93.7(2) . . . . ?
C28 Lu C32 Si2 12.9(3) . . . . ?
C39 O1 C36 C37 -0.4(3) . . . . ?
Lu O1 C36 C37 -172.19(19) . . . . ?
O1 C36 C37 C38 -24.1(3) . . . . ?
C36 C37 C38 C39 38.7(3) . . . . ?
C36 O1 C39 C38 24.8(3) . . . . ?
Lu O1 C39 C38 -163.18(18) . . . . ?
C37 C38 C39 O1 -39.1(3) . . . . ?
C43 O2 C40 C41 21.8(3) . . . . ?
Lu O2 C40 C41 -171.4(2) . . . . ?
O2 C40 C41 C42 -34.7(4) . . . . ?
C40 C41 C42 C43 34.1(4) . . . . ?
C40 O2 C43 C42 -1.1(4) . . . . ?
Lu O2 C43 C42 -167.5(3) . . . . ?
C41 C42 C43 O2 -21.1(5) . . . . ?
